data_1521299
loop_
_publ_author_name
'Mao, S.-Y.'
'Huang, Y.-X.'
'Huang, Z.-L.'
'Wei, Z.-B.'
'Mi Jinxiao'
'Zhao, J.-T.'

_publ_section_title
;
 Hydrothermal synthesis, crystal structure, and characterization of
 tetrasodium tricobalt(II)-bis-phosphate-bis-hydrogenophosphate
 octahydrate, Na4 Co3 H2 (P O4)4 . 8(H2 O), with a new structure type
;
_journal_name_full 'Journal of Solid State Chemistry'
_journal_page_first 292
_journal_page_last 297
_journal_volume 149
_journal_year 2000
_chemical_formula_sum 'Co3 H18 Na4 O24 P4'
_chemical_name_systematic 'Na4 Co3 (H P O4)2 (P O4)2 (H2 O)8'
_space_group_IT_number 14
_symmetry_space_group_name_Hall '-P 2ybc'
_symmetry_space_group_name_H-M 'P 1 21/c 1'
_cell_angle_alpha 90
_cell_angle_beta 95.18
_cell_angle_gamma 90
_cell_formula_units_Z 2
_cell_length_a 7.3547
_cell_length_b 9.222
_cell_length_c 15.186
_cell_volume 1025.785
_citation_journal_id_ASTM JSSCBI
_cod_data_source_file Mao_JSSCBI_2000_1733.cif
_cod_data_source_block H18Co3Na4O24P4
_cod_original_formula_sum 'H18 Co3 Na4 O24 P4'
_cod_database_code 1521299

loop_
_symmetry_equiv_pos_as_xyz
x,y,z
-x,y+1/2,-z+1/2
-x,-y,-z
x,-y-1/2,z-1/2

loop_
_atom_site_label
_atom_site_type_symbol
_atom_site_fract_x
_atom_site_fract_y
_atom_site_fract_z
_atom_site_occupancy
_atom_site_U_iso_or_equiv
O10 O-2 0.7831 0.1941 0.2205 1 0.0
O4 O-2 0.9772 0.1303 0.6128 1 0.0
H2 H+1 0.17 0.164 0.712 1 0.0
Na1 Na+1 0.5498 0.1086 0.7187 1 0.0
Na2 Na+1 0.2591 0.0174 0.8702 1 0.0
O6 O-2 0.2409 0.3689 0.5298 1 0.0
H8 H+1 0.707 0.108 0.384 1 0.0
H5 H+1 0.85 0.206 0.267 1 0.0
H9 H+1 0.552 0.187 0.373 1 0.0
H3 H+1 0.218 0.246 0.267 1 0.0
O1 O-2 0.578 0.4464 0.3743 1 0.0
O8 O-2 0.9172 0.474 0.3651 1 0.0
P1 P+5 0.1046 0.02331 0.38326 1 0.0
P2 P+5 0.755 0.4789 0.42712 1 0.0
O3 O-2 0.2366 0.0554 0.4649 1 0.0
O2 O-2 0.8042 0.3687 0.5008 1 0.0
O7 O-2 0.1944 0.0379 0.2973 1 0.0
H4 H+1 0.869 0.237 0.189 1 0.0
O11 O-2 0.5326 0.2007 0.5654 1 0.0
O5 O-2 0.9519 0.1381 0.3885 1 0.0
O9 O-2 0.2578 0.1821 0.7483 1 0.0
Co2 Co+2 0.02642 0.23829 0.50369 1 0.0
Co1 Co+2 0.5 0 0.5 1 0.0
H1 H+1 0.871 0.024 0.81 1 0.0
H7 H+1 0.464 0.231 0.056 1 0.0
O12 O-2 0.591 0.0912 0.3814 1 0.0
H6 H+1 0.622 0.25 0.046 1 0.0
